data_1562293
loop_
_publ_author_name
'M\;aczka, Miros\/law'
'Sobczak, Szymon'
'Kry\'s, Miko\/laj'
'Leite, Fabio Furtado'
'Paraguassu, Waldeci'
'Katrusiak, Andrzej'

_publ_section_title
;
 Mechanism of Pressure-Induced Phase Transitions and Structure--Property
 Relations in Methylhydrazinium Manganese Hypophosphite Perovskites
;
_journal_name_full 'The Journal of Physical Chemistry C'
_journal_paper_doi 10.1021/acs.jpcc.1c01998
_journal_year 2021
_chemical_formula_moiety 'H6 Mn O6 P3, 0.5(C2 H12 N4)'
_chemical_formula_sum 'C H13 Mn N2 O6 P3'
_chemical_formula_weight 295.98
_chemical_name_common MHyMnPO2
_space_group_crystal_system orthorhombic
_space_group_IT_number 62
_space_group_name_Hall '-P 2ac 2n'
_space_group_name_H-M_alt 'P n m a'
_atom_sites_solution_hydrogens mixed
_audit_creation_date 2021-02-14
_audit_creation_method
;
Olex2 1.3
(compiled 2020.11.12 svn.r5f609507 for OlexSys, GUI svn.r6257)
;
_audit_update_record
;
2021-02-25 deposited with the CCDC.	2021-02-26 downloaded from the CCDC.
;
_cell_angle_alpha 90
_cell_angle_beta 90
_cell_angle_gamma 90
_cell_formula_units_Z 4
_cell_length_a 7.4791(14)
_cell_length_b 12.9833(11)
_cell_length_c 10.0993(12)
_cell_measurement_reflns_used 4778
_cell_measurement_temperature 293(2)
_cell_measurement_theta_max 26.542
_cell_measurement_theta_min 4.6807
_cell_volume 980.7(2)
_computing_molecular_graphics 'Olex2 1.3 (Dolomanov et al., 2009)'
_computing_publication_material 'Olex2 1.3 (Dolomanov et al., 2009)'
_computing_structure_refinement 'SHELXL 2018/3 (Sheldrick, 2015)'
_computing_structure_solution 'SHELXT 2018/2 (Sheldrick, 2018)'
_diffrn_ambient_environment 'diamond-anvil cell'
_diffrn_ambient_pressure 1160000
_diffrn_ambient_temperature 293(2)
_diffrn_measured_fraction_theta_full 0.579
_diffrn_measured_fraction_theta_max 0.444
_diffrn_measurement_device_type 'New Xcalibur, EosS2'
_diffrn_radiation_type MoK\a
_diffrn_radiation_wavelength 0.71073
_diffrn_reflns_av_R_equivalents 0.1014
_diffrn_reflns_av_unetI/netI 0.0510
_diffrn_reflns_Laue_measured_fraction_full 0.579
_diffrn_reflns_Laue_measured_fraction_max 0.444
_diffrn_reflns_limit_h_max 5
_diffrn_reflns_limit_h_min -5
_diffrn_reflns_limit_k_max 16
_diffrn_reflns_limit_k_min -16
_diffrn_reflns_limit_l_max 11
_diffrn_reflns_limit_l_min -11
_diffrn_reflns_number 4199
_diffrn_reflns_point_group_measured_fraction_full 0.579
_diffrn_reflns_point_group_measured_fraction_max 0.444
_diffrn_reflns_theta_full 25.424
_diffrn_reflns_theta_max 26.379
_diffrn_reflns_theta_min 4.622
_exptl_absorpt_coefficient_mu 1.837
_exptl_absorpt_correction_T_max 0.995
_exptl_absorpt_correction_T_min 0.982
_exptl_absorpt_correction_type analytical
_exptl_crystal_colour colourless
_exptl_crystal_colour_primary colourless
_exptl_crystal_density_diffrn 2.005
_exptl_crystal_density_method 'not measured'
_exptl_crystal_description block
_exptl_crystal_F_000 600
_exptl_crystal_size_max 0.322
_exptl_crystal_size_mid 0.258
_exptl_crystal_size_min 0.132
_refine_diff_density_max 0.623
_refine_diff_density_min -0.707
_refine_diff_density_rms 0.110
_refine_ls_extinction_method none
_refine_ls_goodness_of_fit_ref 1.074
_refine_ls_hydrogen_treatment mixed
_refine_ls_matrix_type full
_refine_ls_number_parameters 71
_refine_ls_number_reflns 469
_refine_ls_number_restraints 39
_refine_ls_restrained_S_all 1.034
_refine_ls_R_factor_all 0.0667
_refine_ls_R_factor_gt 0.0489
_refine_ls_shift/su_max 0.000
_refine_ls_shift/su_mean 0.000
_refine_ls_structure_factor_coef Fsqd
_refine_ls_weighting_details 'w=1/[\s^2^(Fo^2^)+(0.0829P)^2^] where P=(Fo^2^+2Fc^2^)/3'
_refine_ls_weighting_scheme calc
_refine_ls_wR_factor_gt 0.1207
_refine_ls_wR_factor_ref 0.1288
_reflns_Friedel_coverage 0.000
_reflns_number_gt 369
_reflns_number_total 469
_reflns_threshold_expression 'I > 2\s(I)'
_cod_data_source_file jp1c01998_si_002.cif
_cod_data_source_block mhymnpo2_1_16
_cod_database_code 1562293
_shelx_shelxl_version_number 2018/3
_shelx_space_group_comment
;
The symmetry employed for this shelxl refinement is uniquely defined
by the following loop, which should always be used as a source of
symmetry information in preference to the above space-group names.
They are only intended as comments.
;
_olex2_refinement_description
;
1. Others
 Fixed Sof: Mn1(0.5) P1(0.5) H2(0.5) H1(0.5) N1(0.5) H11(0.5) H12(0.5) N2(0.5)
 H10(0.5) C1(0.5) H13(0.5) H14(0.5) H15(0.5)
 Fixed U12: P1(0) N1(0) N2(0) C1(0)
 Fixed U23: P1(0) N1(0) N2(0) C1(0)
 Fixed Uiso: H2(0.029) H1(0.029) H3(0.031) H4(0.031) H11(0.031) H12(0.031)
 H10(0.037) H13(0.058) H14(0.058) H15(0.058)
 Fixed X: Mn1(0.5) H2(0.669983) H1(0.531923) H3(0.316976) H4(0.487558)
 H11(0.704165) H12(0.704165) H13(0.963923) H14(0.849364) H15(0.996812)
 Fixed Y: Mn1(0.5) P1(0.25) H2(0.25) H1(0.25) H3(0.570785) H4(0.512503)
 N1(0.75) H11(0.694433) H12(0.805567) N2(0.75) C1(0.75) H13(0.6836)
 H14(0.764811) H15(0.801589)
 Fixed Z: Mn1(0.5) H2(0.398537) H1(0.282513) H3(0.797647) H4(0.846051)
 H11(0.347296) H12(0.347296) H13(0.455259) H14(0.532706) H15(0.433025)
;
_olex2_submission_special_instructions 'No special instructions were received'

loop_
_space_group_symop_operation_xyz
'x, y, z'
'-x+1/2, -y, z+1/2'
'x+1/2, -y+1/2, -z+1/2'
'-x, y+1/2, -z'
'-x, -y, -z'
'x-1/2, y, -z-1/2'
'-x-1/2, y-1/2, z-1/2'
'x, -y-1/2, z'

loop_
_atom_site_label
_atom_site_type_symbol
_atom_site_fract_x
_atom_site_fract_y
_atom_site_fract_z
_atom_site_U_iso_or_equiv
_atom_site_adp_type
_atom_site_occupancy
_atom_site_site_symmetry_order
_atom_site_calc_flag
_atom_site_refinement_flags_posn
_atom_site_refinement_flags_adp
_atom_site_refinement_flags_occupancy
_atom_site_disorder_assembly
_atom_site_disorder_group
Mn1 Mn 0.500000 0.500000 0.500000 0.0171(9) Uani 1 2 d S . P . .
P1 P 0.5432(4) 0.250000 0.37819(19) 0.0244(11) Uani 1 2 d S TU P . .
H2 H 0.669983 0.250000 0.398537 0.029 Uiso 1 2 calc R U P . .
H1 H 0.531923 0.250000 0.282513 0.029 Uiso 1 2 calc R U P . .
P2 P 0.3666(3) 0.50289(10) 0.81370(15) 0.0261(11) Uani 1 1 d . U . . .
H3 H 0.316976 0.570785 0.797647 0.031 Uiso 1 1 calc R U . . .
H4 H 0.487558 0.512503 0.846051 0.031 Uiso 1 1 calc R U . . .
O2 O 0.3768(7) 0.4483(2) 0.6853(3) 0.0305(16) Uani 1 1 d . U . . .
O3 O 0.2599(8) 0.4533(3) 0.9213(3) 0.0317(18) Uani 1 1 d . U . . .
O1 O 0.4661(7) 0.3473(3) 0.4286(4) 0.0346(18) Uani 1 1 d . U . . .
N1 N 0.7734(14) 0.750000 0.3412(6) 0.026(2) Uani 1 2 d S T P . .
H11 H 0.704165 0.694433 0.347296 0.031 Uiso 0.5 1 calc R U P . .
H12 H 0.704165 0.805567 0.347296 0.031 Uiso 0.5 1 calc R U P . .
N2 N 0.8661(16) 0.750000 0.2157(7) 0.031(3) Uani 1 2 d S T P . .
H10 H 0.80(2) 0.798(9) 0.187(11) 0.037 Uiso 0.5 1 d . U P A -1
C1 C 0.9079(19) 0.750000 0.4503(9) 0.039(3) Uani 1 2 d S T P . .
H15 H 0.963923 0.683600 0.455259 0.058 Uiso 0.5 1 calc R U P B -1
H13 H 0.849364 0.764811 0.532706 0.058 Uiso 0.5 1 calc R U P B -1
H14 H 0.996812 0.801589 0.433025 0.058 Uiso 0.5 1 calc R U P B -1

loop_
_atom_site_aniso_label
_atom_site_aniso_U_11
_atom_site_aniso_U_22
_atom_site_aniso_U_33
_atom_site_aniso_U_23
_atom_site_aniso_U_13
_atom_site_aniso_U_12
Mn1 0.027(3) 0.0107(6) 0.0130(11) -0.0011(3) -0.0008(4) -0.0007(5)
P1 0.037(4) 0.0161(9) 0.0204(15) 0.000 0.0056(8) 0.000
P2 0.020(4) 0.0308(9) 0.0277(14) -0.0065(5) 0.0074(7) -0.0091(7)
O2 0.052(6) 0.0207(17) 0.019(2) 0.0016(13) 0.0092(17) -0.003(2)
O3 0.042(7) 0.0269(19) 0.026(3) 0.0042(15) 0.0057(17) 0.005(2)
O1 0.041(7) 0.0153(18) 0.048(4) -0.0095(14) 0.0017(19) -0.001(2)
N1 0.024(10) 0.020(3) 0.033(5) 0.000 -0.006(3) 0.000
N2 0.041(12) 0.029(3) 0.023(5) 0.000 -0.001(3) 0.000
C1 0.028(13) 0.055(5) 0.034(6) 0.000 -0.009(5) 0.000

loop_
_atom_type_symbol
_atom_type_description
_atom_type_scat_dispersion_real
_atom_type_scat_dispersion_imag
_atom_type_scat_source
C C 0.0033 0.0016 'International Tables Vol C Tables 4.2.6.8 and 6.1.1.4'
H H 0.0000 0.0000 'International Tables Vol C Tables 4.2.6.8 and 6.1.1.4'
Mn Mn 0.3368 0.7283 'International Tables Vol C Tables 4.2.6.8 and 6.1.1.4'
N N 0.0061 0.0033 'International Tables Vol C Tables 4.2.6.8 and 6.1.1.4'
O O 0.0106 0.0060 'International Tables Vol C Tables 4.2.6.8 and 6.1.1.4'
P P 0.1023 0.0942 'International Tables Vol C Tables 4.2.6.8 and 6.1.1.4'

loop_
_geom_angle_atom_site_label_1
_geom_angle_atom_site_label_2
_geom_angle_atom_site_label_3
_geom_angle
_geom_angle_site_symmetry_1
_geom_angle_site_symmetry_3
_geom_angle_publ_flag
O2 Mn1 O2 180.0 5_666 . ?
O3 Mn1 O2 91.23(16) 2_564 . ?
O3 Mn1 O2 91.23(16) 6_657 5_666 ?
O3 Mn1 O2 88.77(16) 6_657 . ?
O3 Mn1 O2 88.77(16) 2_564 5_666 ?
O3 Mn1 O3 180.0 6_657 2_564 ?
O1 Mn1 O2 92.64(15) . 5_666 ?
O1 Mn1 O2 87.36(15) . . ?
O1 Mn1 O2 87.36(15) 5_666 5_666 ?
O1 Mn1 O2 92.64(15) 5_666 . ?
O1 Mn1 O3 91.66(18) 5_666 6_657 ?
O1 Mn1 O3 91.66(18) . 2_564 ?
O1 Mn1 O3 88.34(18) . 6_657 ?
O1 Mn1 O3 88.34(18) 5_666 2_564 ?
O1 Mn1 O1 180.0 5_666 . ?
H2 P1 H1 107.2 . . ?
O1 P1 H2 108.0 8_565 . ?
O1 P1 H2 108.0 . . ?
O1 P1 H1 108.0 . . ?
O1 P1 H1 108.0 8_565 . ?
O1 P1 O1 117.3(4) . 8_565 ?
H3 P2 H4 107.2 . . ?
O2 P2 H3 108.0 . . ?
O2 P2 H4 108.0 . . ?
O2 P2 O3 117.3(2) . . ?
O3 P2 H3 108.0 . . ?
O3 P2 H4 108.0 . . ?
P2 O2 Mn1 128.6(2) . . ?
P2 O3 Mn1 128.3(2) . 2_565 ?
P1 O1 Mn1 150.1(4) . . ?
H11 N1 H12 108.3 . . ?
N2 N1 H11 109.9 . . ?
N2 N1 H12 109.9 . . ?
N2 N1 C1 108.9(10) . . ?
C1 N1 H11 109.9 . . ?
C1 N1 H12 109.9 . . ?
N1 N2 H10 91(10) . . ?
N1 C1 H15 109.5 . . ?
N1 C1 H13 109.5 . . ?
N1 C1 H14 109.5 . . ?
H15 C1 H13 109.5 . . ?
H15 C1 H14 109.5 . . ?
H13 C1 H14 109.5 . . ?

loop_
_geom_bond_atom_site_label_1
_geom_bond_atom_site_label_2
_geom_bond_distance
_geom_bond_site_symmetry_2
_geom_bond_publ_flag
Mn1 O2 2.191(3) 5_666 ?
Mn1 O2 2.191(3) . ?
Mn1 O3 2.185(5) 2_564 ?
Mn1 O3 2.185(5) 6_657 ?
Mn1 O1 2.125(3) . ?
Mn1 O1 2.125(3) 5_666 ?
P1 H2 0.9700 . ?
P1 H1 0.9700 . ?
P1 O1 1.479(4) 8_565 ?
P1 O1 1.479(4) . ?
P2 H3 0.9700 . ?
P2 H4 0.9700 . ?
P2 O2 1.480(4) . ?
P2 O3 1.494(4) . ?
N1 H11 0.8900 . ?
N1 H12 0.8900 . ?
N1 N2 1.444(12) . ?
N1 C1 1.492(15) . ?
N2 H10 0.84(13) . ?
C1 H15 0.9600 . ?
C1 H13 0.9600 . ?
C1 H14 0.9600 . ?

loop_
_geom_torsion_atom_site_label_1
_geom_torsion_atom_site_label_2
_geom_torsion_atom_site_label_3
_geom_torsion_atom_site_label_4
_geom_torsion
_geom_torsion_site_symmetry_1
_geom_torsion_site_symmetry_2
_geom_torsion_site_symmetry_3
_geom_torsion_site_symmetry_4
_geom_torsion_publ_flag
O2 P2 O3 Mn1 -107.8(3) . . . 2_565 ?
O3 P2 O2 Mn1 174.7(3) . . . . ?
O1 P1 O1 Mn1 138.0(4) 8_565 . . . ?
